data_7133199
loop_
_publ_author_name
'Bhati, Kuldeep Singh'
'Sharma, Siddharth'

_publ_section_title
;
 Electrochemically-driven difunctionalization of the isocyanide and Mumm
 rearrangement cascade: expeditious synthesis of
 <i>N</i>-acyl-<i>N</i>-alkyl <i>S</i>-thiocarbamates.
;
_journal_issue 57
_journal_name_full 'Chemical communications (Cambridge, England)'
_journal_page_first 7355
_journal_page_last 7358
_journal_paper_doi 10.1039/d4cc02287d
_journal_volume 60
_journal_year 2024
_chemical_formula_moiety 'C23 H21 N O4 S, C23 H20 N O4 S'
_chemical_formula_sum 'C46 H41 N2 O8 S2'
_chemical_formula_weight 813.93
_chemical_name_systematic sidharth
_space_group_crystal_system triclinic
_space_group_IT_number 2
_space_group_name_Hall '-P 1'
_space_group_name_H-M_alt 'P -1'
_atom_sites_solution_hydrogens geom
_atom_sites_solution_primary iterative
_audit_block_doi 10.5517/ccdc.csd.cc2jqfl9
_audit_creation_date 2024-03-17
_audit_creation_method
;
Olex2 1.5
(compiled 2021.08.20 svn.r13c46975 for OlexSys, GUI svn.r6439)
;
_audit_update_record
;
2024-04-02 deposited with the CCDC.	2024-06-17 downloaded from the CCDC.
;
_cell_angle_alpha 88.303(9)
_cell_angle_beta 85.635(9)
_cell_angle_gamma 63.604(8)
_cell_formula_units_Z 2
_cell_length_a 10.581(3)
_cell_length_b 10.781(3)
_cell_length_c 20.524(6)
_cell_measurement_reflns_used 7376
_cell_measurement_temperature 197.00
_cell_measurement_theta_max 24.999
_cell_measurement_theta_min 1.99
_cell_volume 2091.1(10)
_computing_molecular_graphics 'Olex2 1.5 (Dolomanov et al., 2009)'
_computing_publication_material 'Olex2 1.5 (Dolomanov et al., 2009)'
_computing_structure_refinement 'SHELXL 2018/3 (Sheldrick, 2015)'
_computing_structure_solution 'olex2.solve 1.5 (Bourhis et al., 2015)'
_diffrn_ambient_temperature 197.00
_diffrn_measured_fraction_theta_full 0.964
_diffrn_measured_fraction_theta_max 0.964
_diffrn_measurement_device_type mo_siddharth_108502_0m_sx
_diffrn_radiation_type MoK\a
_diffrn_radiation_wavelength 0.71073
_diffrn_reflns_av_unetI/netI 0.0321
_diffrn_reflns_Laue_measured_fraction_full 0.964
_diffrn_reflns_Laue_measured_fraction_max 0.964
_diffrn_reflns_limit_h_max 12
_diffrn_reflns_limit_h_min -12
_diffrn_reflns_limit_k_max 12
_diffrn_reflns_limit_k_min -12
_diffrn_reflns_limit_l_max 24
_diffrn_reflns_limit_l_min 0
_diffrn_reflns_number 7113
_diffrn_reflns_point_group_measured_fraction_full 0.964
_diffrn_reflns_point_group_measured_fraction_max 0.964
_diffrn_reflns_theta_full 24.999
_diffrn_reflns_theta_max 24.999
_diffrn_reflns_theta_min 1.990
_exptl_absorpt_coefficient_mu 0.183
_exptl_absorpt_correction_T_max 0.876
_exptl_absorpt_correction_T_min 0.567
_exptl_absorpt_correction_type multi-scan
_exptl_absorpt_process_details Rigaku
_exptl_crystal_colour 'clear light colourless'
_exptl_crystal_colour_lustre clear
_exptl_crystal_colour_modifier light
_exptl_crystal_colour_primary colourless
_exptl_crystal_density_diffrn 1.293
_exptl_crystal_description needle
_exptl_crystal_F_000 854
_exptl_crystal_preparation difussion
_exptl_crystal_recrystallization_method 'at RT'
_exptl_crystal_size_max 0.13
_exptl_crystal_size_mid 0.12
_exptl_crystal_size_min 0.11
_refine_diff_density_max 0.285
_refine_diff_density_min -0.300
_refine_diff_density_rms 0.066
_refine_ls_extinction_method none
_refine_ls_goodness_of_fit_ref 1.132
_refine_ls_hydrogen_treatment mixed
_refine_ls_matrix_type full
_refine_ls_number_parameters 528
_refine_ls_number_reflns 7113
_refine_ls_number_restraints 0
_refine_ls_restrained_S_all 1.132
_refine_ls_R_factor_all 0.0777
_refine_ls_R_factor_gt 0.0755
_refine_ls_shift/su_max 0.000
_refine_ls_shift/su_mean 0.000
_refine_ls_structure_factor_coef Fsqd
_refine_ls_weighting_details 'w=1/[\s^2^(Fo^2^)+(0.1260P)^2^+1.2816P] where P=(Fo^2^+2Fc^2^)/3'
_refine_ls_weighting_scheme calc
_refine_ls_wR_factor_gt 0.2189
_refine_ls_wR_factor_ref 0.2217
_reflns_Friedel_coverage 0.000
_reflns_number_gt 6750
_reflns_number_total 7113
_reflns_threshold_expression 'I > 2\s(I)'
_cod_data_source_file d4cc02287d2.cif
_cod_data_source_block mo_siddharth_108502_0m_sx
_cod_depositor_comments 'Adding full bibliography for 7133199.cif.'
_cod_original_cell_volume 2090.9(10)
_cod_database_code 7133199
_shelx_shelxl_version_number 2018/3
_shelx_space_group_comment
;
The symmetry employed for this shelxl refinement is uniquely defined
by the following loop, which should always be used as a source of
symmetry information in preference to the above space-group names.
They are only intended as comments.
;
_olex2_refinement_description
;
1. Twinned data refinement
 Scales: 0.652(2)
 0.348(2)
2. Fixed Uiso
 At 1.2 times of:
  All C(H) groups, All C(H,H) groups
 At 1.5 times of:
  All H(H,H) groups, All C(H,H,H) groups
3.a Secondary CH2 refined with riding coordinates:
 C00D(H00E,H00F), C00H(H00A,H00B), C00U(H00C,H00D)
3.b Me refined with riding coordinates:
 C01D(H01D,H01E,H01F)
3.c Aromatic/amide H refined with riding coordinates:
 C00L(H00L), C00N(H00N), C00P(H00P), C00Q(H00Q), C00S(H00S), C00T(H00T),
 C011(H011), C012(H012), C013(H013), C014(H014), C015(H015), C016(H016),
 C017(H017), C018(H018), C01A(H01H), C01B(H01J), C01E(H01K), C01F(H01L),
 C01G(H01G), C01H(H01M), C01I(H01I), C01J(H01N), C01K(H01O)
3.d Idealised Me refined as rotating group:
 C019(H01A,H01B,H01C), C01L(H01P,H01Q,H01R), C01M(H01S,H01T,H01U)
;
_olex2_exptl_crystal_mounting_method nylon
_olex2_submission_special_instructions 'No special instructions were received'

loop_
_space_group_symop_operation_xyz
'x, y, z'
'-x, -y, -z'

loop_
_atom_site_label
_atom_site_type_symbol
_atom_site_fract_x
_atom_site_fract_y
_atom_site_fract_z
_atom_site_U_iso_or_equiv
_atom_site_adp_type
_atom_site_occupancy
_atom_site_site_symmetry_order
_atom_site_calc_flag
_atom_site_refinement_flags_posn
_atom_site_refinement_flags_adp
_atom_site_refinement_flags_occupancy
_atom_site_disorder_assembly
_atom_site_disorder_group
S001 S 0.93341(12) 0.15822(10) 0.30948(5) 0.0582(3) Uani 1 1 d . . . . .
S002 S 0.40278(11) 0.94313(11) 0.32124(5) 0.0564(3) Uani 1 1 d . . . . .
O003 O 0.6273(3) 0.6963(3) 0.20460(16) 0.0564(7) Uani 1 1 d . . . . .
O004 O 0.3396(3) 0.6666(3) 0.15276(16) 0.0622(7) Uani 1 1 d . . . . .
N005 N 0.2502(3) 0.9173(3) 0.22500(15) 0.0458(7) Uani 1 1 d . . . . .
O006 O 0.1448(3) 0.6552(3) 0.19760(17) 0.0664(8) Uani 1 1 d . . . . .
O007 O 0.3310(4) 1.0797(3) 0.21108(17) 0.0702(9) Uani 1 1 d . . . . .
O008 O 0.3090(4) 0.7581(3) 0.30489(16) 0.0669(8) Uani 1 1 d . . . . .
O009 O 0.7986(4) 0.4296(3) 0.30887(17) 0.0710(9) Uani 1 1 d . . . . .
O00A O 0.8355(4) 0.1058(3) 0.20560(17) 0.0718(9) Uani 1 1 d . . . . .
N00B N 0.7377(3) 0.3349(3) 0.22768(16) 0.0475(7) Uani 1 1 d . . . . .
O00C O 0.8188(3) 0.5196(3) 0.15802(17) 0.0697(9) Uani 1 1 d . . . . .
C00D C 0.1526(4) 0.8634(4) 0.20846(19) 0.0447(8) Uani 1 1 d . . . . .
H00E H 0.091613 0.923380 0.174857 0.054 Uiso 1 1 calc R U . . .
H00F H 0.090824 0.866808 0.247781 0.054 Uiso 1 1 calc R U . . .
C00E C 0.9857(4) 0.2126(4) 0.3793(2) 0.0526(9) Uani 1 1 d . . . . .
C00F C 0.2276(4) 0.7168(4) 0.18313(18) 0.0462(8) Uani 1 1 d . . . . .
C00G C 0.7514(4) 0.2224(4) 0.19124(19) 0.0471(8) Uani 1 1 d . . . . .
C00H C 0.6348(4) 0.4775(4) 0.2147(2) 0.0473(8) Uani 1 1 d . . . . .
H00A H 0.576677 0.519656 0.255501 0.057 Uiso 1 1 calc R U . . .
H00B H 0.570836 0.476839 0.182098 0.057 Uiso 1 1 calc R U . . .
C00I C 0.7083(4) 0.5634(4) 0.18947(19) 0.0484(8) Uani 1 1 d . . . . .
C00J C 0.2622(4) 1.0256(4) 0.19115(19) 0.0490(8) Uani 1 1 d . . . . .
C00K C 0.3173(4) 0.8593(4) 0.2832(2) 0.0505(9) Uani 1 1 d . . . . .
C00L C 0.5902(4) 0.3266(4) 0.0277(2) 0.0554(9) Uani 1 1 d . . . . .
H00L H 0.599759 0.373183 -0.010998 0.067 Uiso 1 1 calc R U . . .
C00M C 0.6600(4) 0.2473(3) 0.13622(18) 0.0443(8) Uani 1 1 d . . . . .
C00N C 0.6719(4) 0.3159(4) 0.07935(19) 0.0511(9) Uani 1 1 d . . . . .
H00N H 0.736225 0.355727 0.075825 0.061 Uiso 1 1 calc R U . . .
C00O C 0.4956(5) 0.2707(5) 0.0317(2) 0.0586(10) Uani 1 1 d . . . . .
C00P C 0.3879(5) 0.9156(5) 0.4523(2) 0.0625(11) Uani 1 1 d . . . . .
H00P H 0.326447 1.011999 0.451393 0.075 Uiso 1 1 calc R U . . .
C00Q C 0.5670(5) 0.1888(4) 0.1396(2) 0.0554(9) Uani 1 1 d . . . . .
H00Q H 0.559827 0.138861 0.177461 0.066 Uiso 1 1 calc R U . . .
C00R C 0.4418(4) 0.8443(5) 0.3948(2) 0.0560(9) Uani 1 1 d . . . . .
C00S C 0.1026(4) 1.2132(4) 0.1220(2) 0.0577(10) Uani 1 1 d . . . . .
H00S H 0.080957 1.274317 0.158050 0.069 Uiso 1 1 calc R U . . .
C00T C 0.0446(5) 1.2636(5) 0.0633(2) 0.0625(11) Uani 1 1 d . . . . .
H00T H -0.015971 1.359616 0.059388 0.075 Uiso 1 1 calc R U . . .
C00U C 0.6823(5) 0.7945(4) 0.1845(3) 0.0637(11) Uani 1 1 d . . . . .
H00C H 0.602755 0.887648 0.179912 0.076 Uiso 1 1 calc R U . . .
H00D H 0.735906 0.766497 0.141460 0.076 Uiso 1 1 calc R U . . .
C00V C 0.1926(4) 1.0734(4) 0.1287(2) 0.0503(9) Uani 1 1 d . . . . .
C00W C 0.0730(5) 1.1767(5) 0.0095(2) 0.0642(11) Uani 1 1 d . . . . .
C00X C 0.9677(5) 0.2459(5) 0.4961(2) 0.0598(10) Uani 1 1 d . . . . .
C00Y C 1.0701(5) 0.2946(5) 0.4888(2) 0.0599(10) Uani 1 1 d . . . . .
C00Z C 0.4220(6) 0.8485(6) 0.5126(2) 0.0698(13) Uani 1 1 d . . . . .
C010 C 0.8159(4) 0.3248(4) 0.28231(19) 0.0495(9) Uani 1 1 d . . . . .
C011 C 0.5333(5) 0.7024(5) 0.3956(3) 0.0679(12) Uani 1 1 d . . . . .
H011 H 0.573265 0.653904 0.355550 0.081 Uiso 1 1 calc R U . . .
C012 C 0.4851(5) 0.2023(5) 0.0887(2) 0.0646(11) Uani 1 1 d . . . . .
H012 H 0.419546 0.163964 0.092615 0.078 Uiso 1 1 calc R U . . .
C013 C 0.2219(5) 0.9866(5) 0.0752(2) 0.0644(11) Uani 1 1 d . . . . .
H013 H 0.282438 0.890411 0.078817 0.077 Uiso 1 1 calc R U . . .
C014 C 1.0902(5) 0.2579(5) 0.3725(2) 0.0665(11) Uani 1 1 d . . . . .
H014 H 1.133032 0.260718 0.330394 0.080 Uiso 1 1 calc R U . . .
C015 C 0.9251(5) 0.2058(5) 0.4395(2) 0.0629(10) Uani 1 1 d . . . . .
H015 H 0.854215 0.174162 0.443708 0.075 Uiso 1 1 calc R U . . .
C016 C 1.1315(5) 0.2984(6) 0.4262(3) 0.0739(13) Uani 1 1 d . . . . .
H016 H 1.202709 0.329484 0.421098 0.089 Uiso 1 1 calc R U . . .
C017 C 1.1087(6) 0.3386(7) 0.5455(3) 0.0825(15) Uani 1 1 d . . . . .
H017 H 1.179342 0.370629 0.541615 0.099 Uiso 1 1 calc R U . . .
C018 C 1.0459(7) 0.3353(7) 0.6048(3) 0.0915(18) Uani 1 1 d . . . . .
H018 H 1.071438 0.366889 0.642059 0.110 Uiso 1 1 calc R U . . .
C019 C 0.7766(6) 0.8001(6) 0.2335(3) 0.0804(15) Uani 1 1 d . . . . .
H01A H 0.803154 0.874757 0.222182 0.121 Uiso 1 1 calc R U . . .
H01B H 0.862019 0.711559 0.233527 0.121 Uiso 1 1 calc R U . . .
H01C H 0.726790 0.817582 0.276980 0.121 Uiso 1 1 calc R U . . .
C01A C 0.3681(8) 0.9219(8) 0.5733(3) 0.0927(19) Uani 1 1 d . . . . .
H01H H 0.308290 1.018737 0.573346 0.111 Uiso 1 1 calc R U . . .
C01B C 0.5656(6) 0.6327(6) 0.4538(3) 0.0815(15) Uani 1 1 d . . . . .
H01J H 0.626322 0.536112 0.454098 0.098 Uiso 1 1 calc R U . . .
C01C C 0.5072(6) 0.7066(7) 0.5141(3) 0.0748(14) Uani 1 1 d . . . . .
C01D C 0.4052(7) 0.2857(8) -0.0242(3) 0.0951(19) Uani 1 1 d . . . . .
H01D H 0.344535 0.239961 -0.013042 0.143 Uiso 1 1 calc R U . . .
H01E H 0.346236 0.384169 -0.032309 0.143 Uiso 1 1 calc R U . . .
H01F H 0.466149 0.242699 -0.063573 0.143 Uiso 1 1 calc R U . . .
C01E C 0.2003(8) 0.5100(5) 0.1805(3) 0.0925(19) Uani 1 1 d . . . . .
H01K H 0.212517 0.476239 0.137046 0.111 Uiso 1 1 calc R U . . .
C01F C 0.5397(8) 0.6378(9) 0.5762(4) 0.106(2) Uani 1 1 d . . . . .
H01L H 0.597988 0.540905 0.578253 0.128 Uiso 1 1 calc R U . . .
C01G C 0.9459(9) 0.2873(8) 0.6120(3) 0.106(2) Uani 1 1 d . . . . .
H01G H 0.904827 0.283520 0.654410 0.127 Uiso 1 1 calc R U . . .
C01H C 0.1636(6) 1.0393(5) 0.0167(2) 0.0726(13) Uani 1 1 d . . . . .
H01M H 0.186936 0.978670 -0.019618 0.087 Uiso 1 1 calc R U . . .
C01I C 0.9044(8) 0.2448(8) 0.5594(3) 0.0939(19) Uani 1 1 d . . . . .
H01I H 0.832828 0.214246 0.565071 0.113 Uiso 1 1 calc R U . . .
C01J C 0.4022(10) 0.8536(11) 0.6306(3) 0.114(3) Uani 1 1 d . . . . .
H01N H 0.367525 0.903878 0.670533 0.137 Uiso 1 1 calc R U . . .
C01K C 0.4848(10) 0.7151(12) 0.6323(3) 0.111(3) Uani 1 1 d . . . . .
H01O H 0.505306 0.670350 0.673368 0.133 Uiso 1 1 calc R U . . .
C01L C 0.0058(7) 1.2324(9) -0.0541(3) 0.101(2) Uani 1 1 d . . . . .
H01P H 0.031562 1.155578 -0.084771 0.14(3) Uiso 1 1 calc R . . . .
H01Q H 0.039510 1.297871 -0.072779 0.212 Uiso 1 1 calc R U . . .
H01R H -0.097310 1.279745 -0.045943 0.212 Uiso 1 1 calc R U . . .
C01M C 0.2328(13) 0.4277(7) 0.2347(4) 0.145(4) Uani 1 1 d . . . . .
H01S H 0.243019 0.335708 0.223641 0.217 Uiso 1 1 calc R U . . .
H01T H 0.156906 0.469233 0.269217 0.217 Uiso 1 1 calc R U . . .
H01U H 0.321792 0.419155 0.250009 0.217 Uiso 1 1 calc R U . . .

loop_
_atom_site_aniso_label
_atom_site_aniso_U_11
_atom_site_aniso_U_22
_atom_site_aniso_U_33
_atom_site_aniso_U_23
_atom_site_aniso_U_13
_atom_site_aniso_U_12
S001 0.0641(6) 0.0439(5) 0.0549(6) -0.0034(4) -0.0129(5) -0.0119(4)
S002 0.0622(6) 0.0616(6) 0.0541(6) -0.0120(5) -0.0008(4) -0.0350(5)
O003 0.0504(14) 0.0331(12) 0.0805(19) -0.0083(12) 0.0015(13) -0.0143(11)
O004 0.0499(16) 0.0527(16) 0.0712(19) -0.0100(14) 0.0016(14) -0.0116(13)
N005 0.0457(16) 0.0406(15) 0.0524(17) -0.0051(13) -0.0013(13) -0.0205(13)
O006 0.0727(19) 0.0416(15) 0.090(2) -0.0095(14) 0.0064(16) -0.0310(14)
O007 0.090(2) 0.0682(19) 0.074(2) 0.0062(16) -0.0166(17) -0.0539(18)
O008 0.082(2) 0.073(2) 0.0658(19) 0.0142(16) -0.0211(16) -0.0505(17)
O009 0.080(2) 0.0447(15) 0.078(2) -0.0125(14) -0.0280(17) -0.0141(14)
O00A 0.082(2) 0.0350(14) 0.082(2) -0.0084(14) -0.0292(17) -0.0072(14)
N00B 0.0483(16) 0.0354(15) 0.0523(17) -0.0057(13) -0.0074(13) -0.0116(13)
O00C 0.0619(18) 0.0525(16) 0.084(2) -0.0150(15) 0.0194(16) -0.0188(14)
C00D 0.0368(16) 0.0363(17) 0.060(2) -0.0052(15) -0.0012(15) -0.0153(14)
C00E 0.051(2) 0.050(2) 0.050(2) 0.0015(17) -0.0079(16) -0.0158(17)
C00F 0.0478(19) 0.0351(17) 0.051(2) 0.0022(15) -0.0111(16) -0.0128(15)
C00G 0.0507(19) 0.0357(17) 0.052(2) -0.0040(15) -0.0019(16) -0.0162(15)
C00H 0.0428(18) 0.0323(16) 0.058(2) -0.0086(15) -0.0029(15) -0.0080(14)
C00I 0.0463(19) 0.0384(18) 0.054(2) -0.0079(15) -0.0029(16) -0.0123(15)
C00J 0.0495(19) 0.0414(18) 0.055(2) -0.0088(16) 0.0027(16) -0.0197(16)
C00K 0.0448(19) 0.054(2) 0.055(2) -0.0079(17) 0.0020(16) -0.0243(17)
C00L 0.059(2) 0.054(2) 0.049(2) 0.0001(17) -0.0006(17) -0.0209(19)
C00M 0.0471(18) 0.0334(16) 0.0493(19) -0.0052(14) 0.0009(15) -0.0154(14)
C00N 0.054(2) 0.049(2) 0.053(2) -0.0024(16) 0.0010(17) -0.0260(17)
C00O 0.053(2) 0.060(2) 0.058(2) -0.0069(19) -0.0082(18) -0.0192(19)
C00P 0.070(3) 0.072(3) 0.056(2) -0.013(2) 0.001(2) -0.041(2)
C00Q 0.063(2) 0.054(2) 0.056(2) 0.0020(18) -0.0038(18) -0.0323(19)
C00R 0.055(2) 0.064(2) 0.055(2) -0.0092(19) -0.0063(17) -0.0306(19)
C00S 0.057(2) 0.048(2) 0.064(2) -0.0077(18) 0.0023(19) -0.0200(18)
C00T 0.050(2) 0.051(2) 0.079(3) 0.004(2) 0.000(2) -0.0168(18)
C00U 0.065(3) 0.044(2) 0.087(3) 0.005(2) -0.006(2) -0.0281(19)
C00V 0.052(2) 0.044(2) 0.056(2) -0.0042(16) 0.0026(16) -0.0222(16)
C00W 0.056(2) 0.075(3) 0.058(2) 0.003(2) -0.0001(19) -0.027(2)
C00X 0.063(2) 0.071(3) 0.050(2) 0.0047(19) -0.0034(18) -0.034(2)
C00Y 0.055(2) 0.063(2) 0.062(2) 0.007(2) -0.0125(19) -0.025(2)
C00Z 0.080(3) 0.099(4) 0.058(3) -0.006(2) -0.002(2) -0.064(3)
C010 0.0476(19) 0.0381(18) 0.056(2) -0.0083(16) -0.0056(16) -0.0118(15)
C011 0.062(3) 0.067(3) 0.074(3) -0.012(2) -0.012(2) -0.026(2)
C012 0.062(3) 0.071(3) 0.071(3) -0.007(2) -0.002(2) -0.039(2)
C013 0.075(3) 0.052(2) 0.054(2) -0.0091(19) 0.002(2) -0.018(2)
C014 0.064(3) 0.079(3) 0.057(2) 0.004(2) 0.005(2) -0.034(2)
C015 0.069(3) 0.074(3) 0.057(2) 0.004(2) -0.005(2) -0.042(2)
C016 0.063(3) 0.098(4) 0.073(3) -0.004(3) 0.003(2) -0.048(3)
C017 0.077(3) 0.104(4) 0.078(3) -0.010(3) -0.015(3) -0.049(3)
C018 0.101(4) 0.109(5) 0.065(3) -0.005(3) -0.023(3) -0.043(4)
C019 0.075(3) 0.078(3) 0.099(4) -0.015(3) -0.001(3) -0.044(3)
C01A 0.118(5) 0.134(5) 0.057(3) -0.017(3) 0.012(3) -0.085(4)
C01B 0.073(3) 0.071(3) 0.111(4) 0.009(3) -0.029(3) -0.039(3)
C01C 0.076(3) 0.104(4) 0.071(3) 0.008(3) -0.018(2) -0.063(3)
C01D 0.083(4) 0.124(5) 0.078(4) -0.003(3) -0.025(3) -0.042(4)
C01E 0.139(5) 0.044(2) 0.098(4) -0.014(3) 0.004(4) -0.045(3)
C01F 0.109(5) 0.141(6) 0.111(5) 0.051(5) -0.044(4) -0.091(5)
C01G 0.149(6) 0.140(6) 0.046(3) 0.004(3) -0.006(3) -0.080(5)
C01H 0.085(3) 0.070(3) 0.056(3) -0.013(2) 0.005(2) -0.028(3)
C01I 0.121(5) 0.134(5) 0.058(3) 0.004(3) 0.004(3) -0.087(5)
C01J 0.150(7) 0.177(9) 0.062(4) 0.006(4) -0.004(4) -0.117(7)
C01K 0.132(6) 0.183(9) 0.066(4) 0.031(5) -0.027(4) -0.112(7)
C01L 0.087(4) 0.133(6) 0.069(3) 0.016(4) -0.011(3) -0.037(4)
C01M 0.246(11) 0.056(4) 0.102(5) 0.003(3) -0.012(6) -0.041(5)

loop_
_atom_type_symbol
_atom_type_description
_atom_type_scat_dispersion_real
_atom_type_scat_dispersion_imag
_atom_type_scat_source
C C 0.0033 0.0016 'International Tables Vol C Tables 4.2.6.8 and 6.1.1.4'
H H 0.0000 0.0000 'International Tables Vol C Tables 4.2.6.8 and 6.1.1.4'
N N 0.0061 0.0033 'International Tables Vol C Tables 4.2.6.8 and 6.1.1.4'
O O 0.0106 0.0060 'International Tables Vol C Tables 4.2.6.8 and 6.1.1.4'
S S 0.1246 0.1234 'International Tables Vol C Tables 4.2.6.8 and 6.1.1.4'

loop_
_geom_angle_atom_site_label_1
_geom_angle_atom_site_label_2
_geom_angle_atom_site_label_3
_geom_angle
_geom_angle_site_symmetry_1
_geom_angle_site_symmetry_3
_geom_angle_publ_flag
C010 S001 C00E 97.47(18) . . ?
C00K S002 C00R 98.6(2) . . ?
C00I O003 C00U 117.3(3) . . ?
C00J N005 C00D 122.6(3) . . ?
C00J N005 C00K 124.2(3) . . ?
C00K N005 C00D 112.7(3) . . ?
C00F O006 C01E 117.4(4) . . ?
C00G N00B C00H 122.8(3) . . ?
C00G N00B C010 124.4(3) . . ?
C010 N00B C00H 112.8(3) . . ?
N005 C00D H00E 109.1 . . ?
N005 C00D H00F 109.1 . . ?
N005 C00D C00F 112.5(3) . . ?
H00E C00D H00F 107.8 . . ?
C00F C00D H00E 109.1 . . ?
C00F C00D H00F 109.1 . . ?
C014 C00E S001 120.1(3) . . ?
C015 C00E S001 119.4(3) . . ?
C015 C00E C014 120.6(4) . . ?
O004 C00F O006 125.8(3) . . ?
O004 C00F C00D 125.8(4) . . ?
O006 C00F C00D 108.4(3) . . ?
O00A C00G N00B 119.8(4) . . ?
O00A C00G C00M 121.3(3) . . ?
N00B C00G C00M 118.9(3) . . ?
N00B C00H H00A 109.4 . . ?
N00B C00H H00B 109.4 . . ?
N00B C00H C00I 111.0(3) . . ?
H00A C00H H00B 108.0 . . ?
C00I C00H H00A 109.4 . . ?
C00I C00H H00B 109.4 . . ?
O003 C00I C00H 109.7(3) . . ?
O00C C00I O003 125.2(4) . . ?
O00C C00I C00H 124.9(3) . . ?
N005 C00J C00V 119.4(3) . . ?
O007 C00J N005 120.9(4) . . ?
O007 C00J C00V 119.7(4) . . ?
N005 C00K S002 118.2(3) . . ?
O008 C00K S002 123.7(3) . . ?
O008 C00K N005 118.1(3) . . ?
C00N C00L H00L 119.5 . . ?
C00O C00L H00L 119.5 . . ?
C00O C00L C00N 121.0(4) . . ?
C00N C00M C00G 123.3(3) . . ?
C00Q C00M C00G 117.9(3) . . ?
C00Q C00M C00N 118.6(4) . . ?
C00L C00N C00M 120.3(4) . . ?
C00L C00N H00N 119.8 . . ?
C00M C00N H00N 119.8 . . ?
C00L C00O C012 118.0(4) . . ?
C00L C00O C01D 120.5(5) . . ?
C012 C00O C01D 121.5(5) . . ?
C00R C00P H00P 119.5 . . ?
C00R C00P C00Z 120.9(5) . . ?
C00Z C00P H00P 119.5 . . ?
C00M C00Q H00Q 119.7 . . ?
C012 C00Q C00M 120.5(4) . . ?
C012 C00Q H00Q 119.7 . . ?
C00P C00R S002 116.9(4) . . ?
C00P C00R C011 120.0(4) . . ?
C011 C00R S002 122.8(3) . . ?
C00T C00S H00S 119.9 . . ?
C00T C00S C00V 120.3(4) . . ?
C00V C00S H00S 119.9 . . ?
C00S C00T H00T 119.3 . . ?
C00S C00T C00W 121.5(4) . . ?
C00W C00T H00T 119.3 . . ?
O003 C00U H00C 109.6 . . ?
O003 C00U H00D 109.6 . . ?
O003 C00U C019 110.5(4) . . ?
H00C C00U H00D 108.1 . . ?
C019 C00U H00C 109.6 . . ?
C019 C00U H00D 109.6 . . ?
C00S C00V C00J 118.4(3) . . ?
C00S C00V C013 118.5(4) . . ?
C013 C00V C00J 122.9(4) . . ?
C00T C00W C01L 121.1(5) . . ?
C01H C00W C00T 117.4(4) . . ?
C01H C00W C01L 121.5(5) . . ?
C00Y C00X C015 119.0(4) . . ?
C00Y C00X C01I 118.8(5) . . ?
C01I C00X C015 122.1(5) . . ?
C00X C00Y C016 119.2(4) . . ?
C00X C00Y C017 118.6(4) . . ?
C016 C00Y C017 122.2(5) . . ?
C00P C00Z C01A 121.7(6) . . ?
C01C C00Z C00P 119.6(5) . . ?
C01C C00Z C01A 118.7(5) . . ?
O009 C010 S001 122.6(3) . . ?
O009 C010 N00B 118.6(3) . . ?
N00B C010 S001 118.8(3) . . ?
C00R C011 H011 119.8 . . ?
C01B C011 C00R 120.5(5) . . ?
C01B C011 H011 119.8 . . ?
C00O C012 H012 119.2 . . ?
C00Q C012 C00O 121.5(4) . . ?
C00Q C012 H012 119.2 . . ?
C00V C013 H013 119.8 . . ?
C01H C013 C00V 120.3(4) . . ?
C01H C013 H013 119.8 . . ?
C00E C014 H014 120.0 . . ?
C016 C014 C00E 120.1(4) . . ?
C016 C014 H014 120.0 . . ?
C00E C015 C00X 120.2(4) . . ?
C00E C015 H015 119.9 . . ?
C00X C015 H015 119.9 . . ?
C00Y C016 H016 119.5 . . ?
C014 C016 C00Y 120.9(4) . . ?
C014 C016 H016 119.5 . . ?
C00Y C017 H017 119.7 . . ?
C018 C017 C00Y 120.5(5) . . ?
C018 C017 H017 119.7 . . ?
C017 C018 H018 119.5 . . ?
C017 C018 C01G 121.0(5) . . ?
C01G C018 H018 119.5 . . ?
C00U C019 H01A 109.5 . . ?
C00U C019 H01B 109.5 . . ?
C00U C019 H01C 109.5 . . ?
H01A C019 H01B 109.5 . . ?
H01A C019 H01C 109.5 . . ?
H01B C019 H01C 109.5 . . ?
C00Z C01A H01H 119.9 . . ?
C01J C01A C00Z 120.1(8) . . ?
C01J C01A H01H 119.9 . . ?
C011 C01B H01J 120.2 . . ?
C011 C01B C01C 119.6(5) . . ?
C01C C01B H01J 120.2 . . ?
C00Z C01C C01B 119.2(5) . . ?
C00Z C01C C01F 119.4(6) . . ?
C01B C01C C01F 121.3(6) . . ?
C00O C01D H01D 109.5 . . ?
C00O C01D H01E 109.5 . . ?
C00O C01D H01F 109.5 . . ?
H01D C01D H01E 109.5 . . ?
H01D C01D H01F 109.5 . . ?
H01E C01D H01F 109.5 . . ?
O006 C01E H01K 124.3 . . ?
C01M C01E O006 111.5(5) . . ?
C01M C01E H01K 124.3 . . ?
C01C C01F H01L 120.7 . . ?
C01K C01F C01C 118.7(7) . . ?
C01K C01F H01L 120.7 . . ?
C018 C01G H01G 119.6 . . ?
C01I C01G C018 120.9(6) . . ?
C01I C01G H01G 119.6 . . ?
C00W C01H C013 122.0(4) . . ?
C00W C01H H01M 119.0 . . ?
C013 C01H H01M 119.0 . . ?
C00X C01I H01I 119.9 . . ?
C01G C01I C00X 120.3(6) . . ?
C01G C01I H01I 119.9 . . ?
C01A C01J H01N 119.3 . . ?
C01A C01J C01K 121.4(7) . . ?
C01K C01J H01N 119.3 . . ?
C01F C01K H01O 119.1 . . ?
C01J C01K C01F 121.8(7) . . ?
C01J C01K H01O 119.1 . . ?
C00W C01L H01P 109.5 . . ?
C00W C01L H01Q 109.5 . . ?
C00W C01L H01R 109.5 . . ?
H01P C01L H01Q 109.5 . . ?
H01P C01L H01R 109.5 . . ?
H01Q C01L H01R 109.5 . . ?
C01E C01M H01S 109.5 . . ?
C01E C01M H01T 109.5 . . ?
C01E C01M H01U 109.5 . . ?
H01S C01M H01T 109.5 . . ?
H01S C01M H01U 109.5 . . ?
H01T C01M H01U 109.5 . . ?

loop_
_geom_bond_atom_site_label_1
_geom_bond_atom_site_label_2
_geom_bond_distance
_geom_bond_site_symmetry_2
_geom_bond_publ_flag
S001 C00E 1.778(4) . ?
S001 C010 1.773(4) . ?
S002 C00K 1.767(4) . ?
S002 C00R 1.787(5) . ?
O003 C00I 1.334(4) . ?
O003 C00U 1.455(5) . ?
O004 C00F 1.193(5) . ?
N005 C00D 1.456(5) . ?
N005 C00J 1.390(5) . ?
N005 C00K 1.418(5) . ?
O006 C00F 1.329(5) . ?
O006 C01E 1.450(5) . ?
O007 C00J 1.214(5) . ?
O008 C00K 1.202(5) . ?
O009 C010 1.202(5) . ?
O00A C00G 1.217(5) . ?
N00B C00G 1.389(5) . ?
N00B C00H 1.467(4) . ?
N00B C010 1.417(5) . ?
O00C C00I 1.192(5) . ?
C00D H00E 0.9900 . ?
C00D H00F 0.9900 . ?
C00D C00F 1.506(5) . ?
C00E C014 1.391(7) . ?
C00E C015 1.364(6) . ?
C00G C00M 1.483(5) . ?
C00H H00A 0.9900 . ?
C00H H00B 0.9900 . ?
C00H C00I 1.510(6) . ?
C00J C00V 1.489(6) . ?
C00L H00L 0.9500 . ?
C00L C00N 1.389(6) . ?
C00L C00O 1.375(6) . ?
C00M C00N 1.391(6) . ?
C00M C00Q 1.382(5) . ?
C00N H00N 0.9500 . ?
C00O C012 1.390(7) . ?
C00O C01D 1.508(7) . ?
C00P H00P 0.9500 . ?
C00P C00R 1.367(6) . ?
C00P C00Z 1.403(7) . ?
C00Q H00Q 0.9500 . ?
C00Q C012 1.371(6) . ?
C00R C011 1.401(7) . ?
C00S H00S 0.9500 . ?
C00S C00T 1.379(7) . ?
C00S C00V 1.388(6) . ?
C00T H00T 0.9500 . ?
C00T C00W 1.395(7) . ?
C00U H00C 0.9900 . ?
C00U H00D 0.9900 . ?
C00U C019 1.490(7) . ?
C00V C013 1.390(6) . ?
C00W C01H 1.372(7) . ?
C00W C01L 1.512(7) . ?
C00X C00Y 1.395(6) . ?
C00X C015 1.421(6) . ?
C00X C01I 1.418(7) . ?
C00Y C016 1.404(7) . ?
C00Y C017 1.423(7) . ?
C00Z C01A 1.433(7) . ?
C00Z C01C 1.388(8) . ?
C011 H011 0.9500 . ?
C011 C01B 1.375(8) . ?
C012 H012 0.9500 . ?
C013 H013 0.9500 . ?
C013 C01H 1.379(7) . ?
C014 H014 0.9500 . ?
C014 C016 1.367(7) . ?
C015 H015 0.9500 . ?
C016 H016 0.9500 . ?
C017 H017 0.9500 . ?
C017 C018 1.348(9) . ?
C018 H018 0.9500 . ?
C018 C01G 1.367(10) . ?
C019 H01A 0.9800 . ?
C019 H01B 0.9800 . ?
C019 H01C 0.9800 . ?
C01A H01H 0.9500 . ?
C01A C01J 1.354(10) . ?
C01B H01J 0.9500 . ?
C01B C01C 1.432(8) . ?
C01C C01F 1.441(8) . ?
C01D H01D 0.9800 . ?
C01D H01E 0.9800 . ?
C01D H01F 0.9800 . ?
C01E H01K 0.9500 . ?
C01E C01M 1.368(10) . ?
C01F H01L 0.9500 . ?
C01F C01K 1.371(11) . ?
C01G H01G 0.9500 . ?
C01G C01I 1.360(9) . ?
C01H H01M 0.9500 . ?
C01I H01I 0.9500 . ?
C01J H01N 0.9500 . ?
C01J C01K 1.355(12) . ?
C01K H01O 0.9500 . ?
C01L H01P 0.9800 . ?
C01L H01Q 0.9800 . ?
C01L H01R 0.9800 . ?
C01M H01S 0.9800 . ?
C01M H01T 0.9800 . ?
C01M H01U 0.9800 . ?

loop_
_geom_torsion_atom_site_label_1
_geom_torsion_atom_site_label_2
_geom_torsion_atom_site_label_3
_geom_torsion_atom_site_label_4
_geom_torsion
_geom_torsion_site_symmetry_1
_geom_torsion_site_symmetry_2
_geom_torsion_site_symmetry_3
_geom_torsion_site_symmetry_4
_geom_torsion_publ_flag
S001 C00E C014 C016 -179.3(4) . . . . ?
S001 C00E C015 C00X 178.6(4) . . . . ?
S002 C00R C011 C01B 176.5(4) . . . . ?
N005 C00D C00F O004 -31.5(6) . . . . ?
N005 C00D C00F O006 151.5(3) . . . . ?
N005 C00J C00V C00S 126.9(4) . . . . ?
N005 C00J C00V C013 -58.2(5) . . . . ?
O007 C00J C00V C00S -54.6(5) . . . . ?
O007 C00J C00V C013 120.2(5) . . . . ?
O00A C00G C00M C00N -113.6(5) . . . . ?
O00A C00G C00M C00Q 60.7(5) . . . . ?
N00B C00G C00M C00N 67.9(5) . . . . ?
N00B C00G C00M C00Q -117.8(4) . . . . ?
N00B C00H C00I O003 -153.1(3) . . . . ?
N00B C00H C00I O00C 30.3(6) . . . . ?
C00D N005 C00J O007 170.6(4) . . . . ?
C00D N005 C00J C00V -11.0(5) . . . . ?
C00D N005 C00K S002 -164.2(2) . . . . ?
C00D N005 C00K O008 13.6(5) . . . . ?
C00E S001 C010 O009 3.2(4) . . . . ?
C00E S001 C010 N00B -175.9(3) . . . . ?
C00E C014 C016 C00Y 0.2(8) . . . . ?
C00F O006 C01E C01M 107.8(8) . . . . ?
C00G N00B C00H C00I -112.3(4) . . . . ?
C00G N00B C010 S001 -3.3(5) . . . . ?
C00G N00B C010 O009 177.6(4) . . . . ?
C00G C00M C00N C00L 175.1(4) . . . . ?
C00G C00M C00Q C012 -176.7(4) . . . . ?
C00H N00B C00G O00A -177.6(4) . . . . ?
C00H N00B C00G C00M 1.0(6) . . . . ?
C00H N00B C010 S001 174.3(3) . . . . ?
C00H N00B C010 O009 -4.9(5) . . . . ?
C00I O003 C00U C019 -84.4(5) . . . . ?
C00J N005 C00D C00F 113.9(4) . . . . ?
C00J N005 C00K S002 8.6(5) . . . . ?
C00J N005 C00K O008 -173.7(4) . . . . ?
C00J C00V C013 C01H -174.2(5) . . . . ?
C00K S002 C00R C00P -121.5(3) . . . . ?
C00K S002 C00R C011 64.1(4) . . . . ?
C00K N005 C00D C00F -73.2(4) . . . . ?
C00K N005 C00J O007 -1.5(6) . . . . ?
C00K N005 C00J C00V 177.0(3) . . . . ?
C00L C00O C012 C00Q -0.7(7) . . . . ?
C00M C00Q C012 C00O 2.1(7) . . . . ?
C00N C00L C00O C012 -0.5(6) . . . . ?
C00N C00L C00O C01D 178.7(4) . . . . ?
C00N C00M C00Q C012 -2.1(6) . . . . ?
C00O C00L C00N C00M 0.4(6) . . . . ?
C00P C00R C011 C01B 2.3(7) . . . . ?
C00P C00Z C01A C01J 179.4(6) . . . . ?
C00P C00Z C01C C01B 3.6(7) . . . . ?
C00P C00Z C01C C01F -178.9(5) . . . . ?
C00Q C00M C00N C00L 0.9(6) . . . . ?
C00R S002 C00K N005 171.9(3) . . . . ?
C00R S002 C00K O008 -5.7(4) . . . . ?
C00R C00P C00Z C01A 179.1(4) . . . . ?
C00R C00P C00Z C01C -2.5(7) . . . . ?
C00R C011 C01B C01C -1.2(7) . . . . ?
C00S C00T C00W C01H -1.5(7) . . . . ?
C00S C00T C00W C01L 178.4(5) . . . . ?
C00S C00V C013 C01H 0.6(7) . . . . ?
C00T C00S C00V C00J 174.9(4) . . . . ?
C00T C00S C00V C013 -0.1(6) . . . . ?
C00T C00W C01H C013 2.0(8) . . . . ?
C00U O003 C00I O00C -4.0(6) . . . . ?
C00U O003 C00I C00H 179.4(4) . . . . ?
C00V C00S C00T C00W 0.6(7) . . . . ?
C00V C013 C01H C00W -1.6(8) . . . . ?
C00X C00Y C016 C014 1.4(8) . . . . ?
C00X C00Y C017 C018 -1.0(8) . . . . ?
C00Y C00X C015 C00E 1.2(7) . . . . ?
C00Y C00X C01I C01G -1.6(10) . . . . ?
C00Y C017 C018 C01G 1.3(11) . . . . ?
C00Z C00P C00R S002 -175.0(3) . . . . ?
C00Z C00P C00R C011 -0.5(7) . . . . ?
C00Z C01A C01J C01K -1.4(11) . . . . ?
C00Z C01C C01F C01K 0.1(8) . . . . ?
C010 S001 C00E C014 -81.7(4) . . . . ?
C010 S001 C00E C015 100.0(4) . . . . ?
C010 N00B C00G O00A -0.2(6) . . . . ?
C010 N00B C00G C00M 178.3(3) . . . . ?
C010 N00B C00H C00I 70.1(4) . . . . ?
C011 C01B C01C C00Z -1.8(7) . . . . ?
C011 C01B C01C C01F -179.3(5) . . . . ?
C014 C00E C015 C00X 0.4(7) . . . . ?
C015 C00E C014 C016 -1.1(7) . . . . ?
C015 C00X C00Y C016 -2.0(7) . . . . ?
C015 C00X C00Y C017 178.0(5) . . . . ?
C015 C00X C01I C01G -178.4(6) . . . . ?
C016 C00Y C017 C018 179.0(6) . . . . ?
C017 C00Y C016 C014 -178.7(5) . . . . ?
C017 C018 C01G C01I -1.7(12) . . . . ?
C018 C01G C01I C00X 1.9(12) . . . . ?
C01A C00Z C01C C01B -177.9(5) . . . . ?
C01A C00Z C01C C01F -0.4(7) . . . . ?
C01A C01J C01K C01F 1.1(12) . . . . ?
C01B C01C C01F C01K 177.6(5) . . . . ?
C01C C00Z C01A C01J 1.1(8) . . . . ?
C01C C01F C01K C01J -0.4(10) . . . . ?
C01D C00O C012 C00Q -179.9(5) . . . . ?
C01E O006 C00F O004 6.2(7) . . . . ?
C01E O006 C00F C00D -176.9(4) . . . . ?
C01I C00X C00Y C016 -178.9(5) . . . . ?
C01I C00X C00Y C017 1.2(8) . . . . ?
C01I C00X C015 C00E 177.9(5) . . . . ?
C01L C00W C01H C013 -177.8(5) . . . . ?

loop_
_twin_individual_id
_twin_individual_mass_fraction_refined
1 0.652(2)
2 0.348(2)
